data_1510877
loop_
_publ_author_name
'Xu, Y.P.'
'Li, X.Z.'
'Wu, L.'
'Jian, J.K.'
'Chen, X.L.'
'Cao, Y.G.'

_publ_section_title
;
 Thermal stability and crystal structure of beta-(Ba3 Y B3 O9)
;
_journal_name_full 'Journal of Solid State Chemistry'
_journal_page_first 216
_journal_page_last 220
_journal_paper_doi 10.1016/S0022-4596(03)00415-8
_journal_volume 177
_journal_year 2004
_chemical_formula_sum 'B3 Ba3 O9 Y'
_chemical_name_systematic 'Ba3 (Y (B O3)3)'
_space_group_IT_number 148
_symmetry_space_group_name_Hall '-R 3'
_symmetry_space_group_name_H-M 'R -3 :H'
_cell_angle_alpha 90
_cell_angle_beta 90
_cell_angle_gamma 120
_cell_formula_units_Z 6
_cell_length_a 13.0441
_cell_length_b 13.0441
_cell_length_c 9.5291
_cell_volume 1404.141
_citation_journal_id_ASTM JSSCBI
_cod_data_source_file boron_390.cif
_cod_data_source_block B3Ba3O9Y1
_cod_original_formula_sum 'B3 Ba3 O9 Y1'
_cod_database_code 1510877

loop_
_symmetry_equiv_pos_as_xyz
x,y,z
-y,x-y,z
-x+y,-x,z
-x,-y,-z
y,-x+y,-z
x-y,x,-z
x+2/3,y+1/3,z+1/3
-y+2/3,x-y+1/3,z+1/3
-x+y+2/3,-x+1/3,z+1/3
-x+2/3,-y+1/3,-z+1/3
y+2/3,-x+y+1/3,-z+1/3
x-y+2/3,x+1/3,-z+1/3
x+1/3,y+2/3,z+2/3
-y+1/3,x-y+2/3,z+2/3
-x+y+1/3,-x+2/3,z+2/3
-x+1/3,-y+2/3,-z+2/3
y+1/3,-x+y+2/3,-z+2/3
x-y+1/3,x+2/3,-z+2/3

loop_
_atom_site_label
_atom_site_type_symbol
_atom_site_fract_x
_atom_site_fract_y
_atom_site_fract_z
_atom_site_occupancy
_atom_site_U_iso_or_equiv
O3 O-2 0.071 0.1922 0.6736 1 0.0
O1 O-2 0.1298 0.1804 0.8915 1 0.0
Y2 Y+3 0 0 0 1 0.0
O2 O-2 0.2626 0.2558 0.7104 1 0.0
Y1 Y+3 0.372 0.248 0.4743 0.1667 0.0
B1 B+3 0.1552 0.2 0.7539 1 0.0
Ba1 Ba+2 0.372 0.248 0.4743 0.8333 0.0
Ba2 Ba+2 0 0 0.5 1 0.0
